data_2001117
loop_
_publ_author_name
'McKenna, R.'
'Agbandje, M.'
'Neidle, S.'

_publ_section_title
;
 Structure of 9-amino-2,7-di-<i>tert</i>-butylacridine
;
_journal_issue 1
_journal_name_full 'Acta Crystallographica Section C'
_journal_page_first 188
_journal_page_last 190
_journal_paper_doi 10.1107/S0108270191009113
_journal_volume 48
_journal_year 1992
_chemical_formula_moiety 'C21 H27 N2,H1 Cl1,H2 O1'
_chemical_formula_sum 'C21 H30 Cl N2 O'
_chemical_formula_weight 361.94
_symmetry_cell_setting trigonal
_symmetry_space_group_name_Hall 'P 31'
_symmetry_space_group_name_H-M 'P 31'
_cell_angle_alpha 90.00000
_cell_angle_beta 90.00000
_cell_angle_gamma 120.00000
_cell_formula_units_Z 3
_cell_length_a 11.086(2)
_cell_length_b 11.086(2)
_cell_length_c 14.367(4)
_cell_volume 1529.1(6)
_diffrn_radiation_type Cu
_diffrn_radiation_wavelength 1.54178
_exptl_absorpt_coefficient_mu 2.019
_exptl_crystal_density_diffrn 1.179
_exptl_crystal_F_000 585
_cod_data_source_file li0074.cif
_cod_data_source_block li0074a
_cod_depositor_comments
;
 Adding _atom_site_type_symbol label and values.

 Antanas Vaitkus
 2013-04-08
;
_cod_original_cell_volume 1529.2
_cod_original_formula_sum 'C21 H30 Cl1 N2 O1'
_cod_database_code 2001117

loop_
_atom_site_label
_atom_site_type_symbol
_atom_site_fract_x
_atom_site_fract_y
_atom_site_fract_z
C1 C .6007(4) -.1097(4) .5204(3)
C2 C .5085(4) -.1662(4) .5927(3)
C3 C .3830(4) -.1638(5) .5855(3)
C4 C .3506(4) -.1110(5) .5120(4)
C5 C .4612(4) .1110(4) .2122(4)
C6 C .5470(5) .1643(5) .1391(3)
C7 C .6742(4) .1661(4) .1308(3)
C8 C .7108(4) .1098(4) .2030(3)
C9 C .6653(4) .0004(4) .3617(3)
N9 N .7846(3) -.0003(4) .3619(3)
N10 N .4129(3) -.0003(4) .3622(3)
C11 C .5729(4) -.0529(4) .4405(3)
C12 C .4458(4) -.0553(4) .4370(3)
C13 C .6258(4) .0530(4) .2831(3)
C14 C .4992(4) .0531(4) .2869(3)
C15 C .7674(5) .2295(5) .0457(4)
C16 C .9074(6) .2439(7) .0560(5)
C17 C .7870(7) .3709(7) .0255(7)
C18 C .69600(10) .149(2) -.0391(7)
C19 C .5380(5) -.2289(5) .6787(4)
C20 C .6650(6) -.2421(7) .6689(5)
C21 C .4165(7) -.3711(8) .6984(6)
C22 C .5490(10) -.1468(9) .7626(6)
Cl Cl .0 .0 .8620
Ow O .1680(3) .0 .3618(4)
H11 H .692(3) -.100(3) .523(3)
H31 H .314(4) -.202(4) .633(3)
H41 H .285(3) -.097(3) .505(3)
H51 H .378(4) .096(4) .209(3)
H61 H .514(4) .199(4) .090(3)
H81 H .789(3) .104(3) .201(2)
H91 H .8092 -.0361 .4144
H92 H .8449 .0331 .3096
H101 H .342(4) -.005(5) .361(4)
H161 H .9622 .2863 .0029
H162 H .9539 .3059 .1091
H163 H .9006 .1581 .0685
H171 H .8478 .4156 -.0219
H172 H .7024 .3690 .0206
H173 H .8328 .4298 .0842
H181 H .7545 .1813 -.0909
H182 H .6801 .0503 -.0282
H183 H .6106 .1393 -.0476
H201 H .6772 -.2834 .7218
H202 H .6486 -.3040 .6156
H203 H .7423 -.1556 .6557
H211 H .4325 -.4146 .7474
H212 H .3334 -.3692 .7036
H213 H .4043 -.4299 .6411
H221 H .5688 -.1824 .8156
H222 H .6244 -.0508 .7534
H223 H .4657 -.1431 .7709
H0W1 H .137(4) .033(5) .419(4)
H0W2 H .129(5) .023(5) .293(4)

loop_
_geom_bond_atom_site_label_1
_geom_bond_atom_site_label_2
_geom_bond_distance
C1 C2 1.371(5)
C1 C11 1.414(5)
C2 C3 1.408(5)
C2 C19 1.531(5)
C3 C4 1.341(6)
C4 C12 1.417(5)
C5 C6 1.339(6)
C6 C7 1.406(5)
C7 C8 1.372(5)
C7 C15 1.526(5)
C8 C13 1.420(5)
C9 N9 1.326(4)
C9 C11 1.440(4)
C9 C13 1.436(4)
N10 C12 1.357(5)
N10 C14 1.367(5)
C11 C12 1.409(4)
C15 C16 1.486(6)
C15 C17 1.503(7)
C19 C18 1.481(8)
C19 C20 1.492(6)
C19 C21 1.501(7)
C19 C22 1.479(8)
